data_7119261
loop_
_publ_author_name
'Smith, Courtney A.'
'Motika, Stephen E.'
'Wojtas, Lukasz'
'Shi, Xiaodong'

_publ_section_title
;
 Accessing alternative reaction pathways of the intermolecular
 condensation between homo-propargyl alcohols and terminal alkynes through
 divergent gold catalysis.
;
_journal_issue 15
_journal_name_full 'Chemical communications (Cambridge, England)'
_journal_page_first 2315
_journal_page_last 2318
_journal_paper_doi 10.1039/c6cc09794d
_journal_volume 53
_journal_year 2017
_chemical_formula_moiety 'C25 H15 F3 N4 O'
_chemical_formula_sum 'C25 H15 F3 N4 O'
_chemical_formula_weight 444.41
_space_group_crystal_system triclinic
_space_group_IT_number 2
_space_group_name_Hall '-P 1'
_space_group_name_H-M_alt 'P -1'
_symmetry_space_group_name_Hall '-P 1'
_symmetry_space_group_name_H-M 'P -1'
_atom_sites_solution_hydrogens geom
_audit_creation_date 2016-12-07
_audit_creation_method
;
Olex2 1.2
(compiled 2016.11.30 svn.r3356 for OlexSys, GUI svn.r5269)
;
_cell_angle_alpha 80.3565(12)
_cell_angle_beta 89.9964(14)
_cell_angle_gamma 76.6551(13)
_cell_formula_units_Z 4
_cell_length_a 10.3921(3)
_cell_length_b 11.9914(3)
_cell_length_c 17.5331(4)
_cell_measurement_reflns_used 5391
_cell_measurement_temperature 100(2)
_cell_measurement_theta_max 76.45
_cell_measurement_theta_min 3.85
_cell_volume 2094.17(9)
_computing_cell_refinement 'SAINT v8.37A (Bruker, 2015)'
_computing_data_reduction 'SAINT v8.37A (Bruker, 2015)'
_computing_molecular_graphics 'Olex2 (Dolomanov et al., 2009)'
_computing_publication_material 'Olex2 (Dolomanov et al., 2009)'
_computing_structure_refinement 'XL (Sheldrick, 2008)'
_diffrn_ambient_temperature 100.04
_diffrn_measured_fraction_theta_full 0.983
_diffrn_measured_fraction_theta_max 0.950
_diffrn_measurement_device_type 'Bruker D8 Venture PHOTON 100 CMOS'
_diffrn_measurement_method 'omega scans'
_diffrn_radiation_monochromator mirrors
_diffrn_radiation_type CuK\a
_diffrn_radiation_wavelength 1.54178
_diffrn_reflns_av_R_equivalents 0.0517
_diffrn_reflns_av_unetI/netI 0.0460
_diffrn_reflns_Laue_measured_fraction_full 0.983
_diffrn_reflns_Laue_measured_fraction_max 0.950
_diffrn_reflns_limit_h_max 13
_diffrn_reflns_limit_h_min -12
_diffrn_reflns_limit_k_max 15
_diffrn_reflns_limit_k_min -15
_diffrn_reflns_limit_l_max 22
_diffrn_reflns_limit_l_min -21
_diffrn_reflns_number 30098
_diffrn_reflns_point_group_measured_fraction_full 0.983
_diffrn_reflns_point_group_measured_fraction_max 0.950
_diffrn_reflns_theta_full 67.679
_diffrn_reflns_theta_max 77.194
_diffrn_reflns_theta_min 2.558
_diffrn_source 'INCOATEC Imus micro-focus source'
_diffrn_standards_number 0
_exptl_absorpt_coefficient_mu 0.907
_exptl_absorpt_correction_T_max 1.0000
_exptl_absorpt_correction_T_min 0.9238
_exptl_absorpt_correction_type multi-scan
_exptl_absorpt_process_details
;
SADABS-2016/2 (Bruker,2016/2) was used for absorption correction.
wR2(int) was 0.1010 before and 0.0623 after correction.
The Ratio of minimum to maximum transmission is 0.9238.
The \l/2 correction factor is Not present.
;
_exptl_crystal_colour colorless
_exptl_crystal_density_diffrn 1.410
_exptl_crystal_description block
_exptl_crystal_F_000 912
_exptl_crystal_size_max 0.31
_exptl_crystal_size_mid 0.23
_exptl_crystal_size_min 0.19
_refine_diff_density_max 0.312
_refine_diff_density_min -0.244
_refine_diff_density_rms 0.051
_refine_ls_extinction_coef 0.00301(15)
_refine_ls_extinction_expression Fc^*^=kFc[1+0.001xFc^2^\l^3^/sin(2\q)]^-1/4^
_refine_ls_extinction_method 'SHELXL-2014/7 (Sheldrick 2014'
_refine_ls_goodness_of_fit_ref 1.047
_refine_ls_hydrogen_treatment constr
_refine_ls_matrix_type full
_refine_ls_number_parameters 612
_refine_ls_number_reflns 8427
_refine_ls_number_restraints 34
_refine_ls_restrained_S_all 1.050
_refine_ls_R_factor_all 0.0719
_refine_ls_R_factor_gt 0.0463
_refine_ls_shift/su_max 0.000
_refine_ls_shift/su_mean 0.000
_refine_ls_structure_factor_coef Fsqd
_refine_ls_weighting_details 'w=1/[\s^2^(Fo^2^)+(0.0315P)^2^+1.5991P] where P=(Fo^2^+2Fc^2^)/3'
_refine_ls_weighting_scheme calc
_refine_ls_wR_factor_gt 0.0938
_refine_ls_wR_factor_ref 0.1060
_reflns_Friedel_coverage 0.000
_reflns_number_gt 6375
_reflns_number_total 8427
_reflns_threshold_expression 'I > 2\s(I)'
_cod_data_source_file c6cc09794d4.cif
_cod_data_source_block cas_2057d_0m
_cod_depositor_comments 'Adding full bibliography for 7119261--7119263.cif.'
_cod_database_code 7119261
_shelx_space_group_comment
;
The symmetry employed for this shelxl refinement is uniquely defined
by the following loop, which should always be used as a source of
symmetry information in preference to the above space-group names.
They are only intended as comments.
;
_shelx_estimated_absorpt_t_max 0.847
_shelx_estimated_absorpt_t_min 0.766
_olex2_refinement_description
;
1. Fixed Uiso
 At 1.2 times of:
  All C(H) groups, All C(H,H) groups
2. Restrained distances
 F72-C70A = F71-C70A = F73-C70A
 1.32 with sigma of 0.02
 F74-C70B = F76-C70B = F75-C70B
 1.32 with sigma of 0.01
 F75-F76 = F74-F75 = F76-F74
 2.12 with sigma of 0.02
 F73-F72 = F72-F71 = F71-F73
 2.12 with sigma of 0.04
 F75-C67 = F74-C67 = F76-C67
 2.35 with sigma of 0.04
 C70B-C67 \\sim C70A-C67
 with sigma of 0.01
3. Uiso/Uaniso restraints and constraints
Uanis(C70B) = Uanis(C70A)
4. Rigid body (RIGU) restrains
 F73, F72, C70A, F71
 with sigma for 1-2 distances of 0.004 and sigma for 1-3 distances of 0.004
5. Others
 Sof(C70B)=Sof(F74)=Sof(F75)=Sof(F76)=1-FVAR(1)
 Sof(F71)=Sof(F72)=Sof(F73)=Sof(C70A)=FVAR(1)
6.a Ternary CH refined with riding coordinates:
 C10(H10), C50(H50)
6.b Secondary CH2 refined with riding coordinates:
 C13(H13A,H13B), C14(H14A,H14B), C61(H61A,H61B), C62(H62A,H62B)
6.c Aromatic/amide H refined with riding coordinates:
 C1(H1), C2(H2), C3(H3), C4(H4), C5(H5), C8(H8), C25(H25), C26(H26), C28(H28),
 C29(H29), C41(H41), C42(H42), C43(H43), C44(H44), C45(H45), C48(H48), C65(H65),
  C66(H66), C68(H68), C69(H69)
;
_shelx_shelxl_version_number 2014/7
_olex2_submission_special_instructions 'No special instructions were received'

loop_
_space_group_symop_operation_xyz
'x, y, z'
'-x, -y, -z'

loop_
_atom_site_label
_atom_site_type_symbol
_atom_site_fract_x
_atom_site_fract_y
_atom_site_fract_z
_atom_site_U_iso_or_equiv
_atom_site_adp_type
_atom_site_occupancy
_atom_site_site_symmetry_order
_atom_site_calc_flag
_atom_site_refinement_flags_posn
_atom_site_refinement_flags_adp
_atom_site_refinement_flags_occupancy
_atom_site_disorder_assembly
_atom_site_disorder_group
C1 C 0.84973(19) 0.47467(16) 0.64433(11) 0.0191(4) Uani 1 1 d . . . . .
H1 H 0.9153 0.4984 0.6713 0.023 Uiso 1 1 calc R . . . .
C2 C 0.8096(2) 0.37374(17) 0.67483(12) 0.0221(4) Uani 1 1 d . . . . .
H2 H 0.8476 0.3290 0.7228 0.026 Uiso 1 1 calc R . . . .
C3 C 0.7149(2) 0.33828(17) 0.63564(12) 0.0245(5) Uani 1 1 d . . . . .
H3 H 0.6891 0.2686 0.6563 0.029 Uiso 1 1 calc R . . . .
C4 C 0.6574(2) 0.40432(17) 0.56623(12) 0.0219(4) Uani 1 1 d . . . . .
H4 H 0.5917 0.3803 0.5396 0.026 Uiso 1 1 calc R . . . .
C5 C 0.69592(19) 0.50569(16) 0.53558(11) 0.0179(4) Uani 1 1 d . . . . .
H5 H 0.6557 0.5511 0.4883 0.021 Uiso 1 1 calc R . . . .
C6 C 0.79311(18) 0.54117(15) 0.57379(11) 0.0160(4) Uani 1 1 d . . . . .
C7 C 0.83691(18) 0.65115(15) 0.53985(11) 0.0152(4) Uani 1 1 d . . . . .
C8 C 0.83401(17) 0.67535(15) 0.45235(10) 0.0147(4) Uani 1 1 d . . . . .
H8 H 0.8186 0.6185 0.4239 0.018 Uiso 1 1 calc R . . . .
C9 C 0.85313(17) 0.77658(16) 0.41484(11) 0.0147(4) Uani 1 1 d . . . . .
C10 C 0.87374(18) 0.86436(16) 0.46418(10) 0.0153(4) Uani 1 1 d . . . . .
H10 H 0.8708 0.9400 0.4292 0.018 Uiso 1 1 calc R . . . .
C11 C 0.75181(18) 0.88149(15) 0.51746(10) 0.0153(4) Uani 1 1 d . . . . .
C12 C 0.74054(18) 0.76114(16) 0.56949(10) 0.0152(4) Uani 1 1 d . . . . .
C13 C 1.00724(19) 0.82658(16) 0.50996(11) 0.0187(4) Uani 1 1 d . . . . .
H13A H 1.0739 0.8588 0.4789 0.022 Uiso 1 1 calc R . . . .
H13B H 0.9981 0.8599 0.5582 0.022 Uiso 1 1 calc R . . . .
C14 C 1.05648(18) 0.69588(16) 0.53049(11) 0.0185(4) Uani 1 1 d . . . . .
H14A H 1.0732 0.6631 0.4822 0.022 Uiso 1 1 calc R . . . .
H14B H 1.1415 0.6775 0.5607 0.022 Uiso 1 1 calc R . . . .
O15 O 0.96393(12) 0.64162(11) 0.57477(7) 0.0185(3) Uani 1 1 d . . . . .
C16 C 0.76007(19) 0.96921(16) 0.56608(11) 0.0177(4) Uani 1 1 d . . . . .
N17 N 0.77334(19) 1.03575(15) 0.60337(10) 0.0263(4) Uani 1 1 d . . . . .
C18 C 0.63553(18) 0.92869(16) 0.46277(11) 0.0165(4) Uani 1 1 d . . . . .
N19 N 0.55168(17) 0.96623(15) 0.41702(10) 0.0245(4) Uani 1 1 d . . . . .
C20 C 0.7789(2) 0.75618(16) 0.65158(11) 0.0186(4) Uani 1 1 d . . . . .
N21 N 0.8049(2) 0.74933(16) 0.71572(10) 0.0307(4) Uani 1 1 d . . . . .
C22 C 0.60088(19) 0.75172(15) 0.56845(11) 0.0167(4) Uani 1 1 d . . . . .
N23 N 0.49281(17) 0.74541(15) 0.56919(10) 0.0239(4) Uani 1 1 d . . . . .
C24 C 0.85521(18) 0.80771(15) 0.32961(11) 0.0155(4) Uani 1 1 d . . . . .
C25 C 0.7790(2) 0.76450(17) 0.28167(11) 0.0210(4) Uani 1 1 d . . . . .
H25 H 0.7252 0.7143 0.3039 0.025 Uiso 1 1 calc R . . . .
C26 C 0.7808(2) 0.79396(18) 0.20191(12) 0.0259(5) Uani 1 1 d . . . . .
H26 H 0.7282 0.7643 0.1696 0.031 Uiso 1 1 calc R . . . .
C27 C 0.8595(2) 0.86696(17) 0.16924(11) 0.0238(5) Uani 1 1 d . . . . .
C28 C 0.9366(2) 0.91041(17) 0.21618(11) 0.0220(4) Uani 1 1 d . . . . .
H28 H 0.9910 0.9598 0.1937 0.026 Uiso 1 1 calc R . . . .
C29 C 0.9339(2) 0.88141(16) 0.29579(11) 0.0193(4) Uani 1 1 d . . . . .
H29 H 0.9860 0.9118 0.3279 0.023 Uiso 1 1 calc R . . . .
C30 C 0.8621(3) 0.90124(19) 0.08339(13) 0.0326(5) Uani 1 1 d . . . . .
F31 F 0.98445(16) 0.88488(15) 0.05773(8) 0.0585(5) Uani 1 1 d . . . . .
F32 F 0.80446(15) 1.01367(11) 0.05911(7) 0.0402(4) Uani 1 1 d . . . . .
F33 F 0.7975(2) 0.84200(13) 0.04469(8) 0.0575(5) Uani 1 1 d . . . . .
C41 C 0.73642(19) 0.57636(17) 0.02300(11) 0.0191(4) Uani 1 1 d . . . . .
H41 H 0.6878 0.6283 0.0538 0.023 Uiso 1 1 calc R . . . .
C42 C 0.7980(2) 0.61940(18) -0.04186(12) 0.0227(4) Uani 1 1 d . . . . .
H42 H 0.7910 0.7007 -0.0554 0.027 Uiso 1 1 calc R . . . .
C43 C 0.8694(2) 0.54444(18) -0.08674(12) 0.0233(4) Uani 1 1 d . . . . .
H43 H 0.9098 0.5744 -0.1317 0.028 Uiso 1 1 calc R . . . .
C44 C 0.8821(2) 0.42527(18) -0.06610(12) 0.0228(4) Uani 1 1 d . . . . .
H44 H 0.9330 0.3736 -0.0963 0.027 Uiso 1 1 calc R . . . .
C45 C 0.82052(19) 0.38149(17) -0.00122(11) 0.0194(4) Uani 1 1 d . . . . .
H45 H 0.8295 0.3000 0.0128 0.023 Uiso 1 1 calc R . . . .
C46 C 0.74555(18) 0.45686(16) 0.04327(11) 0.0165(4) Uani 1 1 d . . . . .
C47 C 0.67362(18) 0.41209(15) 0.11354(11) 0.0155(4) Uani 1 1 d . . . . .
C48 C 0.61849(18) 0.30844(15) 0.10366(11) 0.0152(4) Uani 1 1 d . . . . .
H48 H 0.6224 0.2825 0.0552 0.018 Uiso 1 1 calc R . . . .
C49 C 0.56440(18) 0.25399(15) 0.16350(10) 0.0147(4) Uani 1 1 d . . . . .
C50 C 0.54732(18) 0.31023(16) 0.23501(10) 0.0155(4) Uani 1 1 d . . . . .
H50 H 0.5218 0.2540 0.2778 0.019 Uiso 1 1 calc R . . . .
C51 C 0.68394(19) 0.33353(16) 0.26024(10) 0.0163(4) Uani 1 1 d . . . . .
C52 C 0.77168(19) 0.36596(16) 0.18806(11) 0.0164(4) Uani 1 1 d . . . . .
C53 C 0.84086(19) 0.45570(16) 0.20272(11) 0.0177(4) Uani 1 1 d . . . . .
N54 N 0.89848(17) 0.52192(15) 0.21453(10) 0.0242(4) Uani 1 1 d . . . . .
C55 C 0.87474(19) 0.26373(16) 0.17493(11) 0.0183(4) Uani 1 1 d . . . . .
N56 N 0.95621(18) 0.18731(15) 0.16316(10) 0.0269(4) Uani 1 1 d . . . . .
C57 C 0.66161(19) 0.42710(16) 0.30765(11) 0.0176(4) Uani 1 1 d . . . . .
N58 N 0.64662(17) 0.49968(15) 0.34394(10) 0.0236(4) Uani 1 1 d . . . . .
C59 C 0.75697(19) 0.22543(17) 0.31076(11) 0.0182(4) Uani 1 1 d . . . . .
N60 N 0.80845(18) 0.13940(15) 0.34867(10) 0.0251(4) Uani 1 1 d . . . . .
C61 C 0.43307(19) 0.42001(16) 0.21991(11) 0.0178(4) Uani 1 1 d . . . . .
H61A H 0.3479 0.3966 0.2183 0.021 Uiso 1 1 calc R . . . .
H61B H 0.4317 0.4637 0.2632 0.021 Uiso 1 1 calc R . . . .
C62 C 0.44651(18) 0.49860(16) 0.14444(11) 0.0170(4) Uani 1 1 d . . . . .
H62A H 0.4185 0.4663 0.1005 0.020 Uiso 1 1 calc R . . . .
H62B H 0.3880 0.5767 0.1437 0.020 Uiso 1 1 calc R . . . .
O63 O 0.58172(12) 0.50846(11) 0.13588(7) 0.0166(3) Uani 1 1 d . . . . .
C64 C 0.51385(18) 0.14834(15) 0.16159(11) 0.0157(4) Uani 1 1 d . . . . .
C65 C 0.46930(19) 0.12521(16) 0.09210(11) 0.0190(4) Uani 1 1 d . . . . .
H65 H 0.4688 0.1790 0.0456 0.023 Uiso 1 1 calc R . . . .
C66 C 0.4259(2) 0.02511(17) 0.09006(12) 0.0215(4) Uani 1 1 d . . . . .
H66 H 0.3955 0.0104 0.0425 0.026 Uiso 1 1 calc R . . . .
C67 C 0.4269(2) -0.05428(17) 0.15806(12) 0.0217(4) Uani 1 1 d D . . . .
C68 C 0.4691(2) -0.03198(17) 0.22773(12) 0.0232(4) Uani 1 1 d . . . . .
H68 H 0.4684 -0.0855 0.2742 0.028 Uiso 1 1 calc R . . . .
C69 C 0.5125(2) 0.06854(17) 0.22940(11) 0.0205(4) Uani 1 1 d . . . . .
H69 H 0.5416 0.0834 0.2772 0.025 Uiso 1 1 calc R . . . .
F71 F 0.4535(3) -0.25454(13) 0.20621(9) 0.0388(6) Uani 0.907(6) 1 d D U P A 1
F72 F 0.25715(17) -0.15591(15) 0.17773(16) 0.0548(8) Uani 0.907(6) 1 d D U P A 1
F73 F 0.3876(4) -0.1945(2) 0.08659(10) 0.0582(9) Uani 0.907(6) 1 d D U P A 1
C70B C 0.3752(17) -0.1563(11) 0.1456(10) 0.0302(5) Uani 0.093(6) 1 d D . P A 2
F74 F 0.2503(15) -0.1316(17) 0.1209(14) 0.063(7) Uiso 0.093(6) 1 d D . P A 2
F75 F 0.384(2) -0.2316(16) 0.2106(9) 0.049(6) Uiso 0.093(6) 1 d D . P A 2
F76 F 0.4483(16) -0.2132(17) 0.0965(11) 0.035(6) Uiso 0.093(6) 1 d D . P A 2
C70A C 0.3813(3) -0.1633(2) 0.15700(16) 0.0302(5) Uani 0.907(6) 1 d D U P A 1

loop_
_atom_site_aniso_label
_atom_site_aniso_U_11
_atom_site_aniso_U_22
_atom_site_aniso_U_33
_atom_site_aniso_U_23
_atom_site_aniso_U_13
_atom_site_aniso_U_12
C1 0.0206(10) 0.0171(9) 0.0178(10) -0.0014(7) 0.0012(8) -0.0018(8)
C2 0.0265(11) 0.0162(9) 0.0194(10) 0.0020(8) 0.0065(8) -0.0002(8)
C3 0.0280(11) 0.0149(9) 0.0308(11) -0.0025(8) 0.0128(9) -0.0063(8)
C4 0.0196(10) 0.0206(10) 0.0277(11) -0.0076(8) 0.0073(8) -0.0067(8)
C5 0.0164(9) 0.0161(9) 0.0200(10) -0.0033(7) 0.0027(8) -0.0013(7)
C6 0.0157(9) 0.0130(9) 0.0173(9) -0.0017(7) 0.0036(7) -0.0004(7)
C7 0.0137(9) 0.0143(9) 0.0165(9) -0.0027(7) -0.0001(7) -0.0014(7)
C8 0.0133(9) 0.0146(9) 0.0153(9) -0.0026(7) -0.0006(7) -0.0013(7)
C9 0.0100(9) 0.0166(9) 0.0161(9) -0.0024(7) 0.0019(7) -0.0005(7)
C10 0.0176(9) 0.0137(9) 0.0148(9) -0.0009(7) 0.0026(7) -0.0054(7)
C11 0.0175(9) 0.0130(9) 0.0149(9) -0.0013(7) 0.0004(7) -0.0035(7)
C12 0.0190(9) 0.0144(9) 0.0124(9) -0.0014(7) 0.0008(7) -0.0047(7)
C13 0.0167(10) 0.0208(10) 0.0199(10) -0.0035(8) 0.0014(8) -0.0066(8)
C14 0.0142(9) 0.0208(10) 0.0202(10) -0.0005(8) 0.0013(8) -0.0056(8)
O15 0.0151(7) 0.0208(7) 0.0185(7) 0.0022(5) -0.0023(5) -0.0059(5)
C16 0.0204(10) 0.0161(9) 0.0156(9) -0.0004(8) 0.0050(8) -0.0041(7)
N17 0.0349(11) 0.0232(9) 0.0251(9) -0.0089(8) 0.0086(8) -0.0119(8)
C18 0.0161(9) 0.0159(9) 0.0159(9) -0.0019(7) 0.0058(8) -0.0010(7)
N19 0.0221(9) 0.0271(9) 0.0197(9) 0.0009(7) 0.0013(7) 0.0002(7)
C20 0.0244(10) 0.0143(9) 0.0175(10) -0.0018(7) 0.0035(8) -0.0063(8)
N21 0.0478(12) 0.0265(10) 0.0186(9) -0.0018(7) -0.0022(8) -0.0117(9)
C22 0.0215(10) 0.0122(9) 0.0166(9) -0.0029(7) 0.0044(8) -0.0037(7)
N23 0.0219(9) 0.0223(9) 0.0285(10) -0.0063(7) 0.0071(7) -0.0057(7)
C24 0.0173(9) 0.0118(8) 0.0154(9) -0.0024(7) 0.0015(7) 0.0010(7)
C25 0.0250(11) 0.0177(9) 0.0201(10) -0.0030(8) 0.0002(8) -0.0047(8)
C26 0.0330(12) 0.0232(10) 0.0201(11) -0.0052(8) -0.0040(9) -0.0027(9)
C27 0.0329(12) 0.0179(10) 0.0152(10) -0.0002(8) 0.0017(9) 0.0029(8)
C28 0.0272(11) 0.0170(9) 0.0191(10) 0.0006(8) 0.0061(8) -0.0027(8)
C29 0.0219(10) 0.0165(9) 0.0183(10) -0.0021(7) 0.0026(8) -0.0029(8)
C30 0.0466(15) 0.0261(11) 0.0196(11) -0.0012(9) 0.0005(10) 0.0002(10)
F31 0.0562(10) 0.0797(12) 0.0218(7) 0.0046(7) 0.0152(7) 0.0103(9)
F32 0.0618(10) 0.0269(7) 0.0226(7) 0.0066(5) -0.0033(6) 0.0008(6)
F33 0.1147(15) 0.0466(9) 0.0167(7) -0.0033(6) -0.0084(8) -0.0312(9)
C41 0.0200(10) 0.0188(10) 0.0190(10) -0.0018(8) -0.0019(8) -0.0066(8)
C42 0.0228(10) 0.0217(10) 0.0225(10) 0.0034(8) -0.0013(8) -0.0083(8)
C43 0.0189(10) 0.0314(11) 0.0181(10) 0.0041(8) 0.0020(8) -0.0090(8)
C44 0.0171(10) 0.0287(11) 0.0204(10) -0.0022(8) 0.0021(8) -0.0022(8)
C45 0.0206(10) 0.0181(9) 0.0179(10) 0.0000(8) -0.0009(8) -0.0036(8)
C46 0.0169(9) 0.0184(9) 0.0137(9) 0.0008(7) -0.0030(7) -0.0055(7)
C47 0.0162(9) 0.0138(9) 0.0161(9) -0.0025(7) -0.0005(7) -0.0029(7)
C48 0.0170(9) 0.0147(9) 0.0135(9) -0.0023(7) -0.0020(7) -0.0027(7)
C49 0.0150(9) 0.0134(9) 0.0145(9) -0.0019(7) -0.0023(7) -0.0010(7)
C50 0.0189(9) 0.0150(9) 0.0131(9) -0.0010(7) -0.0001(7) -0.0061(7)
C51 0.0206(10) 0.0143(9) 0.0133(9) -0.0010(7) -0.0019(8) -0.0033(7)
C52 0.0180(9) 0.0154(9) 0.0152(9) -0.0023(7) -0.0006(7) -0.0030(7)
C53 0.0170(9) 0.0182(9) 0.0165(9) -0.0017(7) 0.0000(8) -0.0023(8)
N54 0.0228(9) 0.0244(9) 0.0272(9) -0.0073(7) 0.0002(7) -0.0072(7)
C55 0.0190(10) 0.0188(10) 0.0166(9) -0.0012(7) -0.0025(8) -0.0048(8)
N56 0.0256(10) 0.0235(9) 0.0288(10) -0.0039(7) 0.0008(8) -0.0005(8)
C57 0.0195(10) 0.0187(9) 0.0138(9) 0.0003(8) -0.0013(8) -0.0052(8)
N58 0.0275(10) 0.0251(9) 0.0199(9) -0.0056(7) 0.0016(7) -0.0082(7)
C59 0.0219(10) 0.0194(10) 0.0143(9) -0.0051(8) -0.0011(8) -0.0055(8)
N60 0.0329(10) 0.0201(9) 0.0208(9) -0.0019(7) -0.0041(8) -0.0042(7)
C61 0.0194(10) 0.0182(9) 0.0167(9) -0.0044(7) 0.0019(8) -0.0049(8)
C62 0.0142(9) 0.0163(9) 0.0206(10) -0.0028(7) 0.0004(8) -0.0041(7)
O63 0.0165(7) 0.0141(6) 0.0198(7) -0.0036(5) 0.0026(5) -0.0043(5)
C64 0.0167(9) 0.0133(9) 0.0164(9) -0.0023(7) 0.0017(7) -0.0025(7)
C65 0.0235(10) 0.0170(9) 0.0161(9) -0.0013(7) 0.0020(8) -0.0054(8)
C66 0.0252(11) 0.0236(10) 0.0182(10) -0.0055(8) -0.0007(8) -0.0091(8)
C67 0.0256(11) 0.0169(9) 0.0245(10) -0.0046(8) 0.0051(9) -0.0079(8)
C68 0.0340(12) 0.0177(10) 0.0182(10) 0.0002(8) 0.0032(9) -0.0090(9)
C69 0.0284(11) 0.0187(10) 0.0153(9) -0.0027(7) 0.0003(8) -0.0074(8)
F71 0.0548(14) 0.0168(7) 0.0457(10) -0.0001(6) -0.0051(8) -0.0144(8)
F72 0.0406(10) 0.0393(10) 0.093(2) -0.0103(10) 0.0107(10) -0.0277(8)
F73 0.127(3) 0.0415(12) 0.0260(9) -0.0111(8) 0.0075(12) -0.0553(15)
C70B 0.0462(14) 0.0250(11) 0.0234(13) -0.0033(10) 0.0034(10) -0.0174(10)
C70A 0.0462(14) 0.0250(11) 0.0234(13) -0.0033(10) 0.0034(10) -0.0174(10)

loop_
_atom_type_symbol
_atom_type_description
_atom_type_scat_dispersion_real
_atom_type_scat_dispersion_imag
_atom_type_scat_source
C C 0.0181 0.0091 'International Tables Vol C Tables 4.2.6.8 and 6.1.1.4'
H H 0.0000 0.0000 'International Tables Vol C Tables 4.2.6.8 and 6.1.1.4'
F F 0.0727 0.0534 'International Tables Vol C Tables 4.2.6.8 and 6.1.1.4'
N N 0.0311 0.0180 'International Tables Vol C Tables 4.2.6.8 and 6.1.1.4'
O O 0.0492 0.0322 'International Tables Vol C Tables 4.2.6.8 and 6.1.1.4'

loop_
_geom_angle_atom_site_label_1
_geom_angle_atom_site_label_2
_geom_angle_atom_site_label_3
_geom_angle
C2 C1 H1 120.1
C2 C1 C6 119.83(19)
C6 C1 H1 120.1
C1 C2 H2 119.8
C3 C2 C1 120.39(18)
C3 C2 H2 119.8
C2 C3 H3 120.0
C2 C3 C4 120.08(18)
C4 C3 H3 120.0
C3 C4 H4 120.0
C3 C4 C5 120.00(19)
C5 C4 H4 120.0
C4 C5 H5 119.8
C4 C5 C6 120.45(18)
C6 C5 H5 119.8
C1 C6 C7 120.17(17)
C5 C6 C1 119.23(17)
C5 C6 C7 120.60(16)
C6 C7 C12 108.70(14)
C8 C7 C6 113.99(15)
C8 C7 C12 108.40(14)
O15 C7 C6 106.65(14)
O15 C7 C8 113.61(15)
O15 C7 C12 105.04(14)
C7 C8 H8 119.9
C9 C8 C7 120.16(17)
C9 C8 H8 119.9
C8 C9 C10 116.89(16)
C8 C9 C24 124.40(17)
C24 C9 C10 118.71(15)
C9 C10 H10 108.3
C9 C10 C11 105.80(14)
C9 C10 C13 112.80(15)
C11 C10 H10 108.3
C13 C10 H10 108.3
C13 C10 C11 113.08(15)
C10 C11 C12 111.61(14)
C16 C11 C10 110.02(15)
C16 C11 C12 111.12(15)
C16 C11 C18 108.51(15)
C18 C11 C10 104.53(15)
C18 C11 C12 110.81(15)
C11 C12 C7 111.16(14)
C20 C12 C7 107.39(15)
C20 C12 C11 111.35(15)
C20 C12 C22 106.29(15)
C22 C12 C7 111.10(15)
C22 C12 C11 109.44(15)
C10 C13 H13A 108.9
C10 C13 H13B 108.9
H13A C13 H13B 107.8
C14 C13 C10 113.18(16)
C14 C13 H13A 108.9
C14 C13 H13B 108.9
C13 C14 H14A 109.1
C13 C14 H14B 109.1
H14A C14 H14B 107.8
O15 C14 C13 112.56(15)
O15 C14 H14A 109.1
O15 C14 H14B 109.1
C7 O15 C14 118.31(14)
N17 C16 C11 176.5(2)
N19 C18 C11 175.6(2)
N21 C20 C12 177.1(2)
N23 C22 C12 178.4(2)
C25 C24 C9 120.71(17)
C25 C24 C29 118.82(17)
C29 C24 C9 120.47(17)
C24 C25 H25 119.7
C26 C25 C24 120.65(19)
C26 C25 H25 119.7
C25 C26 H26 120.1
C25 C26 C27 119.8(2)
C27 C26 H26 120.1
C26 C27 C28 120.28(18)
C26 C27 C30 121.0(2)
C28 C27 C30 118.8(2)
C27 C28 H28 120.1
C29 C28 C27 119.71(19)
C29 C28 H28 120.1
C24 C29 H29 119.6
C28 C29 C24 120.70(19)
C28 C29 H29 119.6
F31 C30 C27 112.74(19)
F31 C30 F32 106.27(19)
F31 C30 F33 106.63(19)
F32 C30 C27 112.36(18)
F32 C30 F33 105.53(19)
F33 C30 C27 112.77(19)
C42 C41 H41 119.8
C42 C41 C46 120.34(19)
C46 C41 H41 119.8
C41 C42 H42 119.9
C43 C42 C41 120.22(19)
C43 C42 H42 119.9
C42 C43 H43 120.0
C42 C43 C44 120.02(18)
C44 C43 H43 120.0
C43 C44 H44 120.0
C43 C44 C45 120.07(19)
C45 C44 H44 120.0
C44 C45 H45 119.9
C44 C45 C46 120.23(18)
C46 C45 H45 119.9
C41 C46 C47 119.30(17)
C45 C46 C41 119.09(17)
C45 C46 C47 121.62(16)
C46 C47 C52 111.24(15)
C48 C47 C46 113.58(15)
C48 C47 C52 104.28(14)
O63 C47 C46 108.67(14)
O63 C47 C48 116.00(15)
O63 C47 C52 102.40(14)
C47 C48 H48 120.2
C49 C48 C47 119.57(17)
C49 C48 H48 120.2
C48 C49 C50 116.32(16)
C48 C49 C64 124.12(17)
C64 C49 C50 119.44(16)
C49 C50 H50 107.8
C49 C50 C51 109.73(15)
C49 C50 C61 109.41(15)
C51 C50 H50 107.8
C61 C50 H50 107.8
C61 C50 C51 114.03(15)
C50 C51 C52 113.08(14)
C57 C51 C50 110.60(15)
C57 C51 C52 109.52(15)
C57 C51 C59 106.98(15)
C59 C51 C50 106.72(15)
C59 C51 C52 109.73(15)
C47 C52 C51 107.28(14)
C53 C52 C47 110.98(15)
C53 C52 C51 110.37(15)
C53 C52 C55 106.98(16)
C55 C52 C47 109.70(15)
C55 C52 C51 111.56(15)
N54 C53 C52 177.5(2)
N56 C55 C52 177.7(2)
N58 C57 C51 178.7(2)
N60 C59 C51 176.5(2)
C50 C61 H61A 109.2
C50 C61 H61B 109.2
H61A C61 H61B 107.9
C62 C61 C50 112.00(15)
C62 C61 H61A 109.2
C62 C61 H61B 109.2
C61 C62 H62A 109.6
C61 C62 H62B 109.6
H62A C62 H62B 108.1
O63 C62 C61 110.48(15)
O63 C62 H62A 109.6
O63 C62 H62B 109.6
C47 O63 C62 117.01(14)
C65 C64 C49 120.92(16)
C65 C64 C69 118.57(17)
C69 C64 C49 120.49(17)
C64 C65 H65 119.6
C66 C65 C64 120.85(18)
C66 C65 H65 119.6
C65 C66 H66 120.1
C65 C66 C67 119.81(18)
C67 C66 H66 120.1
C66 C67 C70B 112.8(7)
C66 C67 C70A 120.6(2)
C68 C67 C66 120.12(18)
C68 C67 C70B 127.1(7)
C68 C67 C70A 119.24(19)
C67 C68 H68 120.1
C69 C68 C67 119.79(18)
C69 C68 H68 120.1
C64 C69 H69 119.6
C68 C69 C64 120.85(18)
C68 C69 H69 119.6
F74 C70B C67 115.2(13)
F74 C70B F75 105.9(12)
F74 C70B F76 108.5(12)
F75 C70B C67 110.7(13)
F76 C70B C67 110.4(14)
F76 C70B F75 105.7(13)
F71 C70A C67 112.4(2)
F71 C70A F73 106.6(2)
F72 C70A C67 113.4(2)
F72 C70A F71 105.1(2)
F72 C70A F73 106.1(3)
F73 C70A C67 112.6(2)

loop_
_geom_bond_atom_site_label_1
_geom_bond_atom_site_label_2
_geom_bond_distance
C1 H1 0.9500
C1 C2 1.393(3)
C1 C6 1.402(3)
C2 H2 0.9500
C2 C3 1.383(3)
C3 H3 0.9500
C3 C4 1.387(3)
C4 H4 0.9500
C4 C5 1.390(3)
C5 H5 0.9500
C5 C6 1.394(3)
C6 C7 1.521(2)
C7 C8 1.512(3)
C7 C12 1.622(3)
C7 O15 1.427(2)
C8 H8 0.9500
C8 C9 1.338(3)
C9 C10 1.520(3)
C9 C24 1.480(3)
C10 H10 1.0000
C10 C11 1.570(3)
C10 C13 1.537(3)
C11 C12 1.602(2)
C11 C16 1.477(3)
C11 C18 1.484(3)
C12 C20 1.481(3)
C12 C22 1.482(3)
C13 H13A 0.9900
C13 H13B 0.9900
C13 C14 1.513(3)
C14 H14A 0.9900
C14 H14B 0.9900
C14 O15 1.439(2)
C16 N17 1.144(3)
C18 N19 1.142(2)
C20 N21 1.141(3)
C22 N23 1.143(3)
C24 C25 1.392(3)
C24 C29 1.400(3)
C25 H25 0.9500
C25 C26 1.385(3)
C26 H26 0.9500
C26 C27 1.388(3)
C27 C28 1.388(3)
C27 C30 1.494(3)
C28 H28 0.9500
C28 C29 1.383(3)
C29 H29 0.9500
C30 F31 1.331(3)
C30 F32 1.339(2)
C30 F33 1.340(3)
C41 H41 0.9500
C41 C42 1.387(3)
C41 C46 1.398(3)
C42 H42 0.9500
C42 C43 1.381(3)
C43 H43 0.9500
C43 C44 1.389(3)
C44 H44 0.9500
C44 C45 1.391(3)
C45 H45 0.9500
C45 C46 1.394(3)
C46 C47 1.526(3)
C47 C48 1.518(3)
C47 C52 1.597(3)
C47 O63 1.429(2)
C48 H48 0.9500
C48 C49 1.335(3)
C49 C50 1.512(2)
C49 C64 1.484(2)
C50 H50 1.0000
C50 C51 1.586(3)
C50 C61 1.541(3)
C51 C52 1.607(3)
C51 C57 1.482(3)
C51 C59 1.484(3)
C52 C53 1.480(3)
C52 C55 1.480(3)
C53 N54 1.143(3)
C55 N56 1.142(3)
C57 N58 1.144(3)
C59 N60 1.144(2)
C61 H61A 0.9900
C61 H61B 0.9900
C61 C62 1.517(3)
C62 H62A 0.9900
C62 H62B 0.9900
C62 O63 1.443(2)
C64 C65 1.396(3)
C64 C69 1.398(3)
C65 H65 0.9500
C65 C66 1.382(3)
C66 H66 0.9500
C66 C67 1.394(3)
C67 C68 1.386(3)
C67 C70B 1.492(9)
C67 C70A 1.493(3)
C68 H68 0.9500
C68 C69 1.385(3)
C69 H69 0.9500
F71 C70A 1.345(3)
F72 C70A 1.327(3)
F73 C70A 1.346(3)
C70B F74 1.319(10)
C70B F75 1.320(10)
C70B F76 1.320(10)
